data_7043483
loop_
_publ_author_name
'Zare, Davood'
'Doistau, Benjamin'
'Nozary, Homayoun'
'Besnard, C\'eline'
'Gu\'en\'ee, Laure'
'Suffren, Yan'
'Pel\'e, Anne-Laure'
'Hauser, Andreas'
'Piguet, Claude'

_publ_section_title
;
 CrIII as an alternative to RuII in metallo-supramolecular chemistry
;
_journal_name_full 'Dalton Trans.'
_journal_paper_doi 10.1039/C7DT01747B
_journal_year 2017
_chemical_formula_moiety 'C39 H27 Cr N9, 3(C F3 O3 S), C2 H3 N'
_chemical_formula_sum 'C44 H30 Cr F9 N10 O9 S3'
_chemical_formula_weight 1161.96
_chemical_name_systematic
; 
 ? 
;
_space_group_IT_number 2
_symmetry_cell_setting triclinic
_symmetry_space_group_name_Hall '-P 1'
_symmetry_space_group_name_H-M 'P -1'
_atom_sites_solution_hydrogens geom
_atom_sites_solution_primary direct
_atom_sites_solution_secondary difmap
_audit_creation_method SHELXL-97
_audit_update_record
;
2017-04-05 deposited with the CCDC.
2017-06-08 downloaded from the CCDC.
;
_cell_angle_alpha 102.661(3)
_cell_angle_beta 90.539(3)
_cell_angle_gamma 94.791(3)
_cell_formula_units_Z 2
_cell_length_a 9.6733(4)
_cell_length_b 15.2234(6)
_cell_length_c 16.4990(5)
_cell_measurement_reflns_used 6719
_cell_measurement_temperature 180(2)
_cell_measurement_theta_max 72.5170
_cell_measurement_theta_min 4.5770
_cell_volume 2361.33(16)
_computing_cell_refinement
;
CrysAlisPro, Agilent Technologies,
Version 1.171.36.28 (release 01-02-2013 CrysAlis171 .NET)
(compiled Feb  1 2013,16:14:44)
;
_computing_data_collection
;
CrysAlisPro, Agilent Technologies,
Version 1.171.36.28 (release 01-02-2013 CrysAlis171 .NET)
(compiled Feb  1 2013,16:14:44)
;
_computing_data_reduction
;
CrysAlisPro, Agilent Technologies,
Version 1.171.36.28 (release 01-02-2013 CrysAlis171 .NET)
(compiled Feb  1 2013,16:14:44)
;
_computing_molecular_graphics 'Ortep 3 (Farrugia, 1997)'
_computing_publication_material ShelX_Acta
_computing_structure_refinement 'SHELXL-97 (Sheldrick, 2008)'
_computing_structure_solution 'SIR97 (Altomare, 1999)'
_diffrn_ambient_temperature 180(2)
_diffrn_detector_area_resol_mean 10.4679
_diffrn_measured_fraction_theta_full 0.999
_diffrn_measured_fraction_theta_max 0.970
_diffrn_measurement_device_type 'SuperNova, Dual, Cu at zero, Atlas'
_diffrn_measurement_method '\w scans'
_diffrn_radiation_monochromator mirror
_diffrn_radiation_source 'SuperNova (Cu) X-ray Source'
_diffrn_radiation_type CuK\a
_diffrn_radiation_wavelength 1.54184
_diffrn_reflns_av_R_equivalents 0.0275
_diffrn_reflns_av_unetI/netI 0.0367
_diffrn_reflns_limit_h_max 10
_diffrn_reflns_limit_h_min -11
_diffrn_reflns_limit_k_max 18
_diffrn_reflns_limit_k_min -18
_diffrn_reflns_limit_l_max 20
_diffrn_reflns_limit_l_min -15
_diffrn_reflns_number 15832
_diffrn_reflns_theta_full 67.50
_diffrn_reflns_theta_max 72.61
_diffrn_reflns_theta_min 3.58
_exptl_absorpt_coefficient_mu 4.162
_exptl_absorpt_correction_T_max 0.606
_exptl_absorpt_correction_T_min 0.381
_exptl_absorpt_correction_type analytical
_exptl_absorpt_process_details
;
CrysAlisPro, Agilent Technologies,
Version 1.171.36.28 (release 01-02-2013 CrysAlis171 .NET)
(compiled Feb  1 2013,16:14:44)
Analytical numeric absorption correction using a multifaceted crystal
            model based on expressions derived by R.C. Clark & J.S. Reid.
(Clark, R. C. & Reid, J. S. (1995). Acta Cryst. A51, 887-897)
;
_exptl_crystal_colour red
_exptl_crystal_density_diffrn 1.634
_exptl_crystal_density_method 'not measured'
_exptl_crystal_description prism
_exptl_crystal_F_000 1178
_exptl_crystal_size_max 0.3365
_exptl_crystal_size_mid 0.3050
_exptl_crystal_size_min 0.1663
_refine_diff_density_max 1.902
_refine_diff_density_min -0.899
_refine_diff_density_rms 0.096
_refine_ls_extinction_method none
_refine_ls_goodness_of_fit_ref 1.049
_refine_ls_hydrogen_treatment constr
_refine_ls_matrix_type full
_refine_ls_number_parameters 687
_refine_ls_number_reflns 9095
_refine_ls_number_restraints 31
_refine_ls_restrained_S_all 1.054
_refine_ls_R_factor_all 0.0845
_refine_ls_R_factor_gt 0.0776
_refine_ls_shift/su_max 0.000
_refine_ls_shift/su_mean 0.000
_refine_ls_structure_factor_coef Fsqd
_refine_ls_weighting_details 'calc w=1/[\s^2^(Fo^2^)+(0.1460P)^2^+2.8180P] where P=(Fo^2^+2Fc^2^)/3'
_refine_ls_weighting_scheme calc
_refine_ls_wR_factor_gt 0.2203
_refine_ls_wR_factor_ref 0.2315
_reflns_number_gt 8016
_reflns_number_total 9095
_reflns_threshold_expression >2sigma(I)
_cod_data_source_file c7dt01747b2.cif
_cod_data_source_block 9
_cod_original_cell_volume 2361.31(16)
_cod_database_code 7043483

loop_
_symmetry_equiv_pos_as_xyz
'x, y, z'
'-x, -y, -z'

loop_
_atom_site_label
_atom_site_type_symbol
_atom_site_fract_x
_atom_site_fract_y
_atom_site_fract_z
_atom_site_U_iso_or_equiv
_atom_site_adp_type
_atom_site_occupancy
_atom_site_symmetry_multiplicity
_atom_site_calc_flag
_atom_site_refinement_flags
_atom_site_disorder_assembly
_atom_site_disorder_group
C1 C 0.2500(4) 0.2052(3) 0.1112(2) 0.0398(8) Uani 1 1 d . . .
H1 H 0.2583 0.1637 0.1460 0.048 Uiso 1 1 calc R . .
C2 C 0.1733(4) 0.1771(3) 0.0371(3) 0.0474(9) Uani 1 1 d . . .
H2 H 0.1279 0.1178 0.0218 0.057 Uiso 1 1 calc R . .
C3 C 0.1646(5) 0.2377(3) -0.0139(3) 0.0530(10) Uani 1 1 d . . .
H3 H 0.1132 0.2199 -0.0650 0.064 Uiso 1 1 calc R . .
C4 C 0.2306(5) 0.3240(3) 0.0095(3) 0.0488(9) Uani 1 1 d . . .
H4 H 0.2265 0.3655 -0.0257 0.059 Uiso 1 1 calc R . .
C5 C 0.3025(4) 0.3486(3) 0.0851(2) 0.0384(8) Uani 1 1 d . . .
C6 C 0.3699(4) 0.4400(3) 0.1194(2) 0.0394(8) Uani 1 1 d . . .
C7 C 0.3736(5) 0.5140(3) 0.0826(3) 0.0490(9) Uani 1 1 d . . .
H7 H 0.3356 0.5083 0.0282 0.059 Uiso 1 1 calc R . .
C8 C 0.4336(5) 0.5959(3) 0.1268(3) 0.0565(11) Uani 1 1 d . . .
H8 H 0.4364 0.6472 0.1028 0.068 Uiso 1 1 calc R . .
C9 C 0.4904(5) 0.6044(3) 0.2064(3) 0.0523(10) Uani 1 1 d . . .
H9 H 0.5302 0.6612 0.2373 0.063 Uiso 1 1 calc R . .
C10 C 0.4872(4) 0.5276(3) 0.2395(3) 0.0423(8) Uani 1 1 d . . .
C11 C 0.5459(4) 0.5211(3) 0.3202(2) 0.0423(8) Uani 1 1 d . . .
C12 C 0.6181(5) 0.5917(3) 0.3756(3) 0.0549(11) Uani 1 1 d . . .
H12 H 0.6256 0.6509 0.3653 0.066 Uiso 1 1 calc R . .
C13 C 0.6793(5) 0.5751(4) 0.4465(3) 0.0617(13) Uani 1 1 d . . .
H13 H 0.7301 0.6229 0.4848 0.074 Uiso 1 1 calc R . .
C14 C 0.6662(5) 0.4893(4) 0.4608(3) 0.0559(11) Uani 1 1 d . . .
H14 H 0.7096 0.4769 0.5085 0.067 Uiso 1 1 calc R . .
C15 C 0.5890(4) 0.4208(3) 0.4050(2) 0.0474(9) Uani 1 1 d . . .
H15 H 0.5775 0.3619 0.4158 0.057 Uiso 1 1 calc R . .
C16 C 0.1540(5) 0.4235(3) 0.3094(2) 0.0464(9) Uani 1 1 d . . .
H16 H 0.1849 0.4721 0.2846 0.056 Uiso 1 1 calc R . .
C17 C 0.0241(5) 0.4231(4) 0.3450(3) 0.0570(11) Uani 1 1 d . . .
H17 H -0.0312 0.4723 0.3473 0.068 Uiso 1 1 calc R . .
C18 C -0.0223(5) 0.3503(4) 0.3765(3) 0.0554(11) Uani 1 1 d . . .
H18 H -0.1129 0.3471 0.3980 0.066 Uiso 1 1 calc R . .
C19 C 0.0619(4) 0.2811(3) 0.3774(3) 0.0477(9) Uani 1 1 d . . .
H19 H 0.0299 0.2305 0.3992 0.057 Uiso 1 1 calc R . .
C20 C 0.1935(4) 0.2873(3) 0.3458(2) 0.0376(8) Uani 1 1 d . . .
C21 C 0.2971(4) 0.2211(2) 0.3457(2) 0.0355(7) Uani 1 1 d . . .
C22 C 0.5010(4) 0.1731(2) 0.2784(2) 0.0349(7) Uani 1 1 d . . .
C23 C 0.6203(4) 0.2079(2) 0.2354(2) 0.0362(7) Uani 1 1 d . . .
C24 C 0.7485(4) 0.1710(3) 0.2276(3) 0.0443(9) Uani 1 1 d . . .
H24 H 0.7636 0.1194 0.2490 0.053 Uiso 1 1 calc R . .
C25 C 0.8529(4) 0.2118(3) 0.1879(3) 0.0519(10) Uani 1 1 d . . .
H25 H 0.9405 0.1876 0.1809 0.062 Uiso 1 1 calc R . .
C26 C 0.8294(5) 0.2876(3) 0.1584(3) 0.0504(10) Uani 1 1 d . . .
H26 H 0.9001 0.3152 0.1303 0.061 Uiso 1 1 calc R . .
C27 C 0.7018(4) 0.3231(3) 0.1702(2) 0.0435(8) Uani 1 1 d . . .
H27 H 0.6860 0.3756 0.1503 0.052 Uiso 1 1 calc R . .
C28 C 0.2997(4) 0.1504(3) 0.3880(2) 0.0383(8) Uani 1 1 d . . .
C29 C 0.2236(4) 0.1429(3) 0.4646(2) 0.0449(9) Uani 1 1 d . . .
C30 C 0.2005(5) 0.0592(4) 0.4850(3) 0.0574(11) Uani 1 1 d . . .
H30 H 0.2242 0.0056 0.4484 0.069 Uiso 1 1 calc R . .
C31 C 0.1415(6) 0.0567(5) 0.5610(4) 0.0739(16) Uani 1 1 d . . .
H31 H 0.1238 0.0011 0.5778 0.089 Uiso 1 1 calc R . .
C32 C 0.1090(6) 0.1376(5) 0.6119(4) 0.0760(17) Uani 1 1 d . . .
H32 H 0.0690 0.1382 0.6643 0.091 Uiso 1 1 calc R . .
C33 C 0.1350(5) 0.2156(5) 0.5856(3) 0.0667(14) Uani 1 1 d . . .
H33 H 0.1113 0.2702 0.6209 0.080 Uiso 1 1 calc R . .
C34 C 0.4755(4) 0.0901(2) 0.3029(2) 0.0386(8) Uani 1 1 d . . .
C35 C 0.5399(4) 0.0057(3) 0.2699(3) 0.0429(8) Uani 1 1 d . . .
C36 C 0.5492(5) -0.0572(3) 0.3180(3) 0.0522(10) Uani 1 1 d . . .
H36 H 0.5195 -0.0454 0.3738 0.063 Uiso 1 1 calc R . .
C37 C 0.6030(6) -0.1378(3) 0.2832(4) 0.0636(13) Uani 1 1 d . . .
H37 H 0.6108 -0.1826 0.3146 0.076 Uiso 1 1 calc R . .
C38 C 0.6446(6) -0.1519(3) 0.2027(4) 0.0670(14) Uani 1 1 d . . .
H38 H 0.6815 -0.2068 0.1772 0.080 Uiso 1 1 calc R . .
C39 C 0.6323(6) -0.0844(3) 0.1586(3) 0.0610(12) Uani 1 1 d . . .
H39 H 0.6628 -0.0947 0.1031 0.073 Uiso 1 1 calc R . .
Cr1 Cr 0.41966(6) 0.34080(4) 0.24642(3) 0.03239(19) Uani 1 1 d . . .
N1 N 0.3127(3) 0.2891(2) 0.13532(18) 0.0355(6) Uani 1 1 d . . .
N2 N 0.4278(3) 0.4484(2) 0.19576(19) 0.0372(6) Uani 1 1 d . . .
N3 N 0.5301(3) 0.4364(2) 0.33566(19) 0.0392(7) Uani 1 1 d . . .
N4 N 0.2365(3) 0.3569(2) 0.30938(19) 0.0382(7) Uani 1 1 d . . .
N5 N 0.4044(3) 0.2323(2) 0.29640(18) 0.0344(6) Uani 1 1 d . . .
N6 N 0.5999(3) 0.2847(2) 0.20919(18) 0.0358(6) Uani 1 1 d . . .
N7 N 0.3817(3) 0.0854(2) 0.3608(2) 0.0405(7) Uani 1 1 d . . .
N8 N 0.1919(4) 0.2203(3) 0.5131(2) 0.0520(9) Uani 1 1 d . . .
N9 N 0.5800(4) -0.0066(2) 0.1902(2) 0.0503(8) Uani 1 1 d . . .
C41 C 0.1342(6) -0.1003(4) 0.2093(3) 0.0691(14) Uani 1 1 d . . .
F4 F 0.0441(6) -0.1703(3) 0.1966(3) 0.1068(15) Uani 1 1 d . . .
F5 F 0.1797(4) -0.0885(3) 0.2872(2) 0.0871(11) Uani 1 1 d . . .
F6 F 0.2395(8) -0.1170(7) 0.1623(4) 0.206(4) Uani 1 1 d . . .
O4 O 0.0104(6) -0.0229(4) 0.1086(3) 0.0945(15) Uani 1 1 d . . .
O5 O -0.0499(9) 0.0092(5) 0.2518(4) 0.149(3) Uani 1 1 d . . .
O6 O 0.1642(9) 0.0676(5) 0.2104(4) 0.174(4) Uani 1 1 d . . .
S2 S 0.05557(15) -0.00032(9) 0.19277(8) 0.0633(3) Uani 1 1 d . . .
C42A C 0.7358(7) 0.2735(6) 0.5972(5) 0.0665(18) Uani 0.681(2) 1 d PD A 1
F7A F 0.6533(9) 0.2630(6) 0.6611(5) 0.1239(13) Uani 0.681(2) 1 d PD A 1
F8A F 0.7427(9) 0.3614(5) 0.6044(5) 0.1239(13) Uani 0.681(2) 1 d PD A 1
F9A F 0.8441(8) 0.2412(6) 0.6200(5) 0.1239(13) Uani 0.681(2) 1 d PD A 1
S3A S 0.6528(2) 0.21016(13) 0.50227(11) 0.0592(4) Uani 0.681(2) 1 d PD A 1
O7A O 0.5265(8) 0.2550(7) 0.4964(5) 0.0921(12) Uani 0.681(2) 1 d PD A 1
O8A O 0.6352(11) 0.1128(6) 0.5060(7) 0.0921(12) Uani 0.681(2) 1 d PD A 1
O9A O 0.7435(8) 0.2319(5) 0.4414(5) 0.0921(12) Uani 0.681(2) 1 d PD A 1
C42B C 0.7166(14) 0.1635(10) 0.5049(8) 0.0665(18) Uani 0.319(2) 1 d PD A 2
F7B F 0.8193(16) 0.1565(11) 0.5547(10) 0.1239(13) Uani 0.319(2) 1 d PD A 2
F8B F 0.608(2) 0.1127(14) 0.5222(15) 0.1239(13) Uani 0.319(2) 1 d PD A 2
F9B F 0.7705(17) 0.1645(12) 0.4346(9) 0.1239(13) Uani 0.319(2) 1 d PD A 2
S3B S 0.6438(4) 0.2731(3) 0.5396(2) 0.0592(4) Uani 0.319(2) 1 d PD A 2
O7B O 0.5464(16) 0.2643(15) 0.4721(10) 0.0921(12) Uani 0.319(2) 1 d PD A 2
O8B O 0.7633(14) 0.3394(10) 0.5403(11) 0.0921(12) Uani 0.319(2) 1 d PD A 2
O9B O 0.5824(17) 0.2640(11) 0.6164(8) 0.0921(12) Uani 0.319(2) 1 d PD A 2
C40 C 1.0220(5) 0.5645(4) 0.1459(3) 0.0607(12) Uani 1 1 d . . .
F1 F 1.0524(4) 0.4783(3) 0.1274(3) 0.0838(10) Uani 1 1 d . . .
F2 F 1.0451(4) 0.6026(3) 0.0816(3) 0.0921(12) Uani 1 1 d . . .
F3 F 1.1070(3) 0.6098(3) 0.2070(3) 0.0903(11) Uani 1 1 d . . .
O1 O 0.8200(4) 0.6629(2) 0.1907(2) 0.0665(9) Uani 1 1 d . . .
O2 O 0.7684(4) 0.5125(2) 0.1052(2) 0.0557(8) Uani 1 1 d . . .
O3 O 0.8386(4) 0.5296(3) 0.2480(2) 0.0605(8) Uani 1 1 d . . .
S1 S 0.84053(11) 0.56875(7) 0.17663(6) 0.0462(3) Uani 1 1 d . . .
C43 C 0.3932(8) 0.8434(6) 0.9999(4) 0.087(2) Uani 1 1 d . . .
C44 C 0.3301(10) 0.9278(6) 0.9986(4) 0.103(3) Uani 1 1 d . . .
H44A H 0.3595 0.9495 0.9493 0.155 Uiso 1 1 calc R . .
H44B H 0.3601 0.9736 1.0487 0.155 Uiso 1 1 calc R . .
H44C H 0.2288 0.9166 0.9972 0.155 Uiso 1 1 calc R . .
N10 N 0.4387(7) 0.7764(6) 1.0011(4) 0.107(2) Uani 1 1 d . . .

loop_
_atom_site_aniso_label
_atom_site_aniso_U_11
_atom_site_aniso_U_22
_atom_site_aniso_U_33
_atom_site_aniso_U_23
_atom_site_aniso_U_13
_atom_site_aniso_U_12
C1 0.0449(19) 0.0352(18) 0.0351(18) 0.0001(14) 0.0007(15) -0.0011(15)
C2 0.047(2) 0.044(2) 0.042(2) -0.0061(17) -0.0031(17) -0.0030(17)
C3 0.052(2) 0.060(3) 0.038(2) -0.0052(18) -0.0102(17) 0.001(2)
C4 0.056(2) 0.051(2) 0.036(2) 0.0031(17) -0.0073(17) 0.0050(19)
C5 0.0417(18) 0.0420(19) 0.0303(17) 0.0056(14) -0.0005(14) 0.0035(15)
C6 0.0436(19) 0.0382(19) 0.0355(18) 0.0060(15) 0.0006(15) 0.0035(15)
C7 0.053(2) 0.049(2) 0.047(2) 0.0169(18) 0.0006(18) 0.0040(18)
C8 0.060(3) 0.045(2) 0.068(3) 0.021(2) 0.001(2) 0.0012(19)
C9 0.057(2) 0.0349(19) 0.061(3) 0.0039(18) -0.001(2) -0.0007(17)
C10 0.044(2) 0.0337(18) 0.044(2) -0.0012(15) 0.0018(16) 0.0006(15)
C11 0.0418(19) 0.0378(19) 0.040(2) -0.0068(15) 0.0015(15) 0.0048(15)
C12 0.059(3) 0.044(2) 0.049(2) -0.0155(18) 0.0007(19) -0.0011(19)
C13 0.061(3) 0.064(3) 0.042(2) -0.022(2) -0.002(2) -0.004(2)
C14 0.055(2) 0.067(3) 0.036(2) -0.0085(19) -0.0055(18) 0.007(2)
C15 0.051(2) 0.053(2) 0.0321(18) -0.0052(16) -0.0033(16) 0.0097(18)
C16 0.053(2) 0.050(2) 0.0365(19) 0.0076(16) 0.0012(16) 0.0158(18)
C17 0.058(3) 0.069(3) 0.048(2) 0.011(2) 0.002(2) 0.029(2)
C18 0.039(2) 0.079(3) 0.049(2) 0.013(2) 0.0047(17) 0.015(2)
C19 0.044(2) 0.057(2) 0.040(2) 0.0067(18) 0.0011(16) 0.0032(18)
C20 0.0408(18) 0.0414(19) 0.0278(16) 0.0012(14) -0.0035(13) 0.0047(15)
C21 0.0381(17) 0.0351(17) 0.0291(16) -0.0008(13) -0.0011(13) 0.0001(14)
C22 0.0388(17) 0.0309(16) 0.0314(16) -0.0020(13) -0.0008(13) 0.0056(13)
C23 0.0392(18) 0.0307(16) 0.0332(17) -0.0047(13) 0.0011(14) 0.0033(14)
C24 0.042(2) 0.040(2) 0.047(2) 0.0011(16) 0.0021(16) 0.0044(16)
C25 0.040(2) 0.051(2) 0.059(3) -0.0015(19) 0.0043(18) 0.0035(17)
C26 0.046(2) 0.047(2) 0.054(2) 0.0042(18) 0.0094(18) -0.0046(17)
C27 0.048(2) 0.0369(19) 0.041(2) 0.0009(15) 0.0037(16) -0.0025(16)
C28 0.0396(18) 0.0390(18) 0.0336(17) 0.0042(14) -0.0040(14) -0.0021(14)
C29 0.0404(19) 0.057(2) 0.0366(19) 0.0109(17) -0.0019(15) -0.0020(17)
C30 0.055(3) 0.062(3) 0.057(3) 0.023(2) -0.001(2) -0.009(2)
C31 0.064(3) 0.097(4) 0.068(3) 0.044(3) -0.001(3) -0.014(3)
C32 0.065(3) 0.118(5) 0.051(3) 0.035(3) 0.010(2) -0.001(3)
C33 0.057(3) 0.098(4) 0.044(2) 0.014(3) 0.010(2) 0.009(3)
C34 0.0407(18) 0.0347(18) 0.0366(18) 0.0000(14) -0.0040(14) 0.0023(14)
C35 0.045(2) 0.0324(18) 0.046(2) -0.0018(15) -0.0048(16) 0.0020(15)
C36 0.057(2) 0.040(2) 0.057(3) 0.0062(18) -0.007(2) 0.0046(18)
C37 0.067(3) 0.034(2) 0.087(4) 0.007(2) -0.008(3) 0.006(2)
C38 0.067(3) 0.037(2) 0.087(4) -0.010(2) -0.001(3) 0.011(2)
C39 0.065(3) 0.041(2) 0.067(3) -0.011(2) 0.009(2) 0.007(2)
Cr1 0.0382(3) 0.0294(3) 0.0261(3) -0.0010(2) -0.0011(2) 0.0026(2)
N1 0.0388(15) 0.0349(15) 0.0294(14) 0.0000(11) -0.0008(11) 0.0020(12)
N2 0.0401(15) 0.0345(15) 0.0333(15) 0.0000(12) 0.0004(12) 0.0022(12)
N3 0.0406(16) 0.0409(16) 0.0303(14) -0.0057(12) -0.0024(12) 0.0056(13)
N4 0.0434(16) 0.0392(16) 0.0300(14) 0.0020(12) -0.0017(12) 0.0073(13)
N5 0.0360(15) 0.0343(14) 0.0289(14) -0.0009(11) -0.0012(11) 0.0015(12)
N6 0.0391(15) 0.0338(15) 0.0299(14) -0.0021(11) 0.0005(11) 0.0004(12)
N7 0.0459(17) 0.0363(15) 0.0379(16) 0.0059(13) -0.0035(13) 0.0008(13)
N8 0.051(2) 0.066(2) 0.0365(17) 0.0071(16) 0.0043(15) 0.0059(17)
N9 0.055(2) 0.0414(18) 0.048(2) -0.0034(15) 0.0039(16) 0.0058(15)
C41 0.065(3) 0.087(4) 0.054(3) 0.015(3) 0.007(2) 0.004(3)
F4 0.157(4) 0.059(2) 0.091(3) 0.0010(18) -0.045(3) -0.018(2)
F5 0.090(2) 0.096(3) 0.079(2) 0.040(2) -0.0275(19) -0.019(2)
F6 0.179(6) 0.349(11) 0.159(6) 0.149(7) 0.118(5) 0.165(7)
O4 0.109(4) 0.104(3) 0.066(3) 0.020(2) -0.041(2) -0.014(3)
O5 0.208(7) 0.162(6) 0.117(5) 0.073(4) 0.075(5) 0.124(6)
O6 0.247(8) 0.129(5) 0.148(5) 0.098(5) -0.134(6) -0.129(6)
S2 0.0834(8) 0.0553(6) 0.0482(6) 0.0130(5) -0.0127(6) -0.0133(6)
C42A 0.055(4) 0.089(5) 0.054(4) 0.005(3) -0.008(3) 0.026(4)
F7A 0.136(3) 0.118(3) 0.117(3) 0.024(2) -0.026(3) 0.009(3)
F8A 0.136(3) 0.118(3) 0.117(3) 0.024(2) -0.026(3) 0.009(3)
F9A 0.136(3) 0.118(3) 0.117(3) 0.024(2) -0.026(3) 0.009(3)
S3A 0.0730(10) 0.0555(8) 0.0491(8) 0.0108(6) -0.0035(7) 0.0075(8)
O7A 0.098(3) 0.090(3) 0.091(3) 0.028(2) -0.003(2) 0.004(2)
O8A 0.098(3) 0.090(3) 0.091(3) 0.028(2) -0.003(2) 0.004(2)
O9A 0.098(3) 0.090(3) 0.091(3) 0.028(2) -0.003(2) 0.004(2)
C42B 0.055(4) 0.089(5) 0.054(4) 0.005(3) -0.008(3) 0.026(4)
F7B 0.136(3) 0.118(3) 0.117(3) 0.024(2) -0.026(3) 0.009(3)
F8B 0.136(3) 0.118(3) 0.117(3) 0.024(2) -0.026(3) 0.009(3)
F9B 0.136(3) 0.118(3) 0.117(3) 0.024(2) -0.026(3) 0.009(3)
S3B 0.0730(10) 0.0555(8) 0.0491(8) 0.0108(6) -0.0035(7) 0.0075(8)
O7B 0.098(3) 0.090(3) 0.091(3) 0.028(2) -0.003(2) 0.004(2)
O8B 0.098(3) 0.090(3) 0.091(3) 0.028(2) -0.003(2) 0.004(2)
O9B 0.098(3) 0.090(3) 0.091(3) 0.028(2) -0.003(2) 0.004(2)
C40 0.054(3) 0.070(3) 0.059(3) 0.016(2) -0.001(2) 0.004(2)
F1 0.0654(19) 0.081(2) 0.102(3) 0.0065(19) 0.0105(18) 0.0288(17)
F2 0.0648(19) 0.136(3) 0.094(3) 0.063(3) 0.0218(18) 0.011(2)
F3 0.0537(17) 0.113(3) 0.099(3) 0.019(2) -0.0234(17) -0.0095(18)
O1 0.073(2) 0.0513(19) 0.073(2) 0.0059(16) 0.0002(18) 0.0126(16)
O2 0.0626(19) 0.0534(17) 0.0485(17) 0.0088(14) -0.0079(14) -0.0033(14)
O3 0.0625(19) 0.079(2) 0.0466(17) 0.0256(16) 0.0023(14) 0.0101(17)
S1 0.0472(5) 0.0469(5) 0.0443(5) 0.0096(4) -0.0007(4) 0.0049(4)
C43 0.078(4) 0.112(6) 0.052(3) -0.015(3) 0.004(3) -0.012(4)
C44 0.135(7) 0.112(6) 0.057(4) 0.018(4) 0.011(4) -0.018(5)
N10 0.091(4) 0.133(6) 0.073(4) -0.034(4) -0.006(3) 0.018(4)

loop_
_atom_type_symbol
_atom_type_description
_atom_type_scat_dispersion_real
_atom_type_scat_dispersion_imag
_atom_type_scat_source
C C 0.0181 0.0091 'International Tables Vol C Tables 4.2.6.8 and 6.1.1.4'
H H 0.0000 0.0000 'International Tables Vol C Tables 4.2.6.8 and 6.1.1.4'
Cr Cr -0.1635 2.4439 'International Tables Vol C Tables 4.2.6.8 and 6.1.1.4'
F F 0.0727 0.0534 'International Tables Vol C Tables 4.2.6.8 and 6.1.1.4'
N N 0.0311 0.0180 'International Tables Vol C Tables 4.2.6.8 and 6.1.1.4'
O O 0.0492 0.0322 'International Tables Vol C Tables 4.2.6.8 and 6.1.1.4'
S S 0.3331 0.5567 'International Tables Vol C Tables 4.2.6.8 and 6.1.1.4'

loop_
_geom_angle_atom_site_label_1
_geom_angle_atom_site_label_2
_geom_angle_atom_site_label_3
_geom_angle
N1 C1 C2 122.2(4)
N1 C1 H1 118.9
C2 C1 H1 118.9
C3 C2 C1 118.2(4)
C3 C2 H2 120.9
C1 C2 H2 120.9
C4 C3 C2 120.2(4)
C4 C3 H3 119.9
C2 C3 H3 119.9
C3 C4 C5 118.7(4)
C3 C4 H4 120.7
C5 C4 H4 120.7
N1 C5 C4 121.5(4)
N1 C5 C6 114.6(3)
C4 C5 C6 123.9(4)
N2 C6 C7 120.2(4)
N2 C6 C5 112.8(3)
C7 C6 C5 126.9(4)
C8 C7 C6 118.5(4)
C8 C7 H7 120.8
C6 C7 H7 120.8
C7 C8 C9 120.9(4)
C7 C8 H8 119.5
C9 C8 H8 119.5
C10 C9 C8 118.2(4)
C10 C9 H9 120.9
C8 C9 H9 120.9
N2 C10 C9 120.1(4)
N2 C10 C11 112.9(4)
C9 C10 C11 126.9(4)
N3 C11 C12 121.0(4)
N3 C11 C10 114.2(3)
C12 C11 C10 124.7(4)
C11 C12 C13 119.2(5)
C11 C12 H12 120.4
C13 C12 H12 120.4
C14 C13 C12 119.6(4)
C14 C13 H13 120.2
C12 C13 H13 120.2
C13 C14 C15 119.4(5)
C13 C14 H14 120.3
C15 C14 H14 120.3
N3 C15 C14 121.2(4)
N3 C15 H15 119.4
C14 C15 H15 119.4
N4 C16 C17 121.6(4)
N4 C16 H16 119.2
C17 C16 H16 119.2
C18 C17 C16 118.5(4)
C18 C17 H17 120.7
C16 C17 H17 120.7
C17 C18 C19 120.6(4)
C17 C18 H18 119.7
C19 C18 H18 119.7
C20 C19 C18 118.6(4)
C20 C19 H19 120.7
C18 C19 H19 120.7
N4 C20 C19 120.8(4)
N4 C20 C21 114.3(3)
C19 C20 C21 124.9(4)
N5 C21 C28 116.9(3)
N5 C21 C20 112.8(3)
C28 C21 C20 130.4(3)
N5 C22 C34 117.0(3)
N5 C22 C23 112.5(3)
C34 C22 C23 130.5(3)
N6 C23 C24 121.3(3)
N6 C23 C22 114.3(3)
C24 C23 C22 124.1(4)
C25 C24 C23 118.3(4)
C25 C24 H24 120.9
C23 C24 H24 120.9
C26 C25 C24 119.9(4)
C26 C25 H25 120.0
C24 C25 H25 120.0
C25 C26 C27 119.5(4)
C25 C26 H26 120.2
C27 C26 H26 120.2
N6 C27 C26 121.2(4)
N6 C27 H27 119.4
C26 C27 H27 119.4
N7 C28 C21 118.4(3)
N7 C28 C29 115.2(4)
C21 C28 C29 126.3(4)
N8 C29 C30 123.9(4)
N8 C29 C28 116.2(4)
C30 C29 C28 119.6(4)
C31 C30 C29 117.6(5)
C31 C30 H30 121.2
C29 C30 H30 121.2
C30 C31 C32 118.4(5)
C30 C31 H31 120.8
C32 C31 H31 120.8
C33 C32 C31 119.2(5)
C33 C32 H32 120.4
C31 C32 H32 120.4
N8 C33 C32 123.8(6)
N8 C33 H33 118.1
C32 C33 H33 118.1
N7 C34 C22 117.9(3)
N7 C34 C35 115.2(3)
C22 C34 C35 126.9(4)
N9 C35 C36 124.0(4)
N9 C35 C34 115.8(4)
C36 C35 C34 120.1(4)
C35 C36 C37 118.4(5)
C35 C36 H36 120.8
C37 C36 H36 120.8
C38 C37 C36 118.8(5)
C38 C37 H37 120.6
C36 C37 H37 120.6
C37 C38 C39 119.0(4)
C37 C38 H38 120.5
C39 C38 H38 120.5
N9 C39 C38 123.5(5)
N9 C39 H39 118.2
C38 C39 H39 118.2
N2 Cr1 N5 178.01(12)
N2 Cr1 N6 102.80(13)
N5 Cr1 N6 78.78(12)
N2 Cr1 N3 78.31(13)
N5 Cr1 N3 102.97(13)
N6 Cr1 N3 89.56(12)
N2 Cr1 N1 78.53(12)
N5 Cr1 N1 100.19(12)
N6 Cr1 N1 95.32(12)
N3 Cr1 N1 156.84(14)
N2 Cr1 N4 99.92(13)
N5 Cr1 N4 78.55(12)
N6 Cr1 N4 157.16(13)
N3 Cr1 N4 92.83(12)
N1 Cr1 N4 91.36(12)
C1 N1 C5 119.2(3)
C1 N1 Cr1 125.7(3)
C5 N1 Cr1 115.1(2)
C10 N2 C6 122.0(3)
C10 N2 Cr1 119.0(3)
C6 N2 Cr1 119.0(2)
C15 N3 C11 119.4(3)
C15 N3 Cr1 125.2(3)
C11 N3 Cr1 115.3(3)
C16 N4 C20 119.6(3)
C16 N4 Cr1 125.4(3)
C20 N4 Cr1 114.6(2)
C22 N5 C21 122.9(3)
C22 N5 Cr1 118.3(2)
C21 N5 Cr1 118.8(2)
C27 N6 C23 119.7(3)
C27 N6 Cr1 124.9(3)
C23 N6 Cr1 115.0(2)
C28 N7 C34 122.9(3)
C29 N8 C33 117.0(5)
C39 N9 C35 116.2(4)
F6 C41 F4 110.3(7)
F6 C41 F5 107.2(6)
F4 C41 F5 105.9(5)
F6 C41 S2 111.2(5)
F4 C41 S2 111.2(4)
F5 C41 S2 110.9(4)
O6 S2 O4 114.0(3)
O6 S2 O5 114.0(6)
O4 S2 O5 116.0(5)
O6 S2 C41 103.6(4)
O4 S2 C41 104.6(3)
O5 S2 C41 102.5(3)
F9A C42A F8A 116.7(8)
F9A C42A F7A 98.6(7)
F8A C42A F7A 101.5(7)
F9A C42A S3A 115.2(6)
F8A C42A S3A 113.8(6)
F7A C42A S3A 108.4(6)
O9A S3A O7A 107.4(5)
O9A S3A O8A 115.9(5)
O7A S3A O8A 117.0(6)
O9A S3A C42A 102.5(4)
O7A S3A C42A 103.6(5)
O8A S3A C42A 108.7(5)
F9B C42B F7B 105.8(14)
F9B C42B F8B 129.0(17)
F7B C42B F8B 107.5(16)
F9B C42B S3B 106.4(12)
F7B C42B S3B 110.4(11)
F8B C42B S3B 96.8(13)
O7B S3B O9B 114.3(10)
O7B S3B O8B 115.0(10)
O9B S3B O8B 119.6(10)
O7B S3B C42B 97.6(10)
O9B S3B C42B 102.1(8)
O8B S3B C42B 103.7(8)
F3 C40 F2 106.5(5)
F3 C40 F1 108.4(5)
F2 C40 F1 110.6(5)
F3 C40 S1 111.0(4)
F2 C40 S1 111.1(4)
F1 C40 S1 109.2(4)
O3 S1 O1 116.7(2)
O3 S1 O2 113.8(2)
O1 S1 O2 115.4(2)
O3 S1 C40 102.6(2)
O1 S1 C40 103.5(2)
O2 S1 C40 102.0(2)
N10 C43 C44 178.1(9)
C43 C44 H44A 109.5
C43 C44 H44B 109.5
H44A C44 H44B 109.5
C43 C44 H44C 109.5
H44A C44 H44C 109.5
H44B C44 H44C 109.5

loop_
_geom_bond_atom_site_label_1
_geom_bond_atom_site_label_2
_geom_bond_distance
C1 N1 1.342(5)
C1 C2 1.389(6)
C1 H1 0.9500
C2 C3 1.385(7)
C2 H2 0.9500
C3 C4 1.385(6)
C3 H3 0.9500
C4 C5 1.385(5)
C4 H4 0.9500
C5 N1 1.363(5)
C5 C6 1.475(5)
C6 N2 1.350(5)
C6 C7 1.390(6)
C7 C8 1.376(7)
C7 H7 0.9500
C8 C9 1.394(7)
C8 H8 0.9500
C9 C10 1.393(6)
C9 H9 0.9500
C10 N2 1.341(5)
C10 C11 1.470(6)
C11 N3 1.366(5)
C11 C12 1.382(5)
C12 C13 1.386(8)
C12 H12 0.9500
C13 C14 1.375(8)
C13 H13 0.9500
C14 C15 1.389(6)
C14 H14 0.9500
C15 N3 1.349(5)
C15 H15 0.9500
C16 N4 1.342(5)
C16 C17 1.392(7)
C16 H16 0.9500
C17 C18 1.370(7)
C17 H17 0.9500
C18 C19 1.386(7)
C18 H18 0.9500
C19 C20 1.384(6)
C19 H19 0.9500
C20 N4 1.366(5)
C20 C21 1.479(5)
C21 N5 1.347(5)
C21 C28 1.406(5)
C22 N5 1.343(5)
C22 C34 1.412(5)
C22 C23 1.480(5)
C23 N6 1.361(5)
C23 C24 1.399(5)
C24 C25 1.386(6)
C24 H24 0.9500
C25 C26 1.381(7)
C25 H25 0.9500
C26 C27 1.387(6)
C26 H26 0.9500
C27 N6 1.345(5)
C27 H27 0.9500
C28 N7 1.324(5)
C28 C29 1.489(5)
C29 N8 1.331(6)
C29 C30 1.389(7)
C30 C31 1.389(7)
C30 H30 0.9500
C31 C32 1.392(10)
C31 H31 0.9500
C32 C33 1.356(9)
C32 H32 0.9500
C33 N8 1.335(6)
C33 H33 0.9500
C34 N7 1.333(5)
C34 C35 1.473(5)
C35 N9 1.352(6)
C35 C36 1.380(6)
C36 C37 1.381(7)
C36 H36 0.9500
C37 C38 1.369(8)
C37 H37 0.9500
C38 C39 1.393(8)
C38 H38 0.9500
C39 N9 1.329(6)
C39 H39 0.9500
Cr1 N2 1.992(3)
Cr1 N5 1.997(3)
Cr1 N6 2.046(3)
Cr1 N3 2.049(3)
Cr1 N1 2.061(3)
Cr1 N4 2.067(3)
C41 F6 1.293(7)
C41 F4 1.297(7)
C41 F5 1.324(7)
C41 S2 1.828(7)
O4 S2 1.411(4)
O5 S2 1.412(6)
O6 S2 1.392(5)
C42A F9A 1.281(9)
C42A F8A 1.314(9)
C42A F7A 1.357(9)
C42A S3A 1.792(7)
S3A O9A 1.415(7)
S3A O7A 1.461(8)
S3A O8A 1.493(9)
C42B F9B 1.280(12)
C42B F7B 1.309(12)
C42B F8B 1.320(13)
C42B S3B 1.841(13)
S3B O7B 1.428(11)
S3B O9B 1.433(11)
S3B O8B 1.469(11)
C40 F3 1.325(6)
C40 F2 1.327(6)
C40 F1 1.339(7)
C40 S1 1.834(5)
O1 S1 1.432(4)
O2 S1 1.432(3)
O3 S1 1.432(3)
C43 N10 1.147(11)
C43 C44 1.473(13)
C44 H44A 0.9800
C44 H44B 0.9800
C44 H44C 0.9800
